data_4512398
loop_
_publ_author_name
'Fu, Ruibiao'
'Hu, Shengmin'
'Wu, Xintao'

_publ_section_title
;
 New 3D Lanthanide Phosphonates: Syntheses, Crystal Structure, Thermal
 Stability, Luminescence, and Magnetism
;
_journal_issue 12
_journal_name_full 'Crystal Growth &amp; Design'
_journal_page_first 6197
_journal_paper_doi 10.1021/cg501355t
_journal_volume 14
_journal_year 2014
_chemical_formula_sum 'C3 H8 N Nd O7 P2'
_chemical_formula_weight 376.28
_chemical_name_systematic
; 
 ? 
;
_space_group_IT_number 14
_symmetry_cell_setting monoclinic
_symmetry_space_group_name_Hall '-P 2ybc'
_symmetry_space_group_name_H-M 'P 1 21/c 1'
_atom_sites_solution_hydrogens geom
_atom_sites_solution_primary direct
_atom_sites_solution_secondary difmap
_audit_creation_method SHELXL-97
_cell_angle_alpha 90.00
_cell_angle_beta 94.826(10)
_cell_angle_gamma 90.00
_cell_formula_units_Z 4
_cell_length_a 8.202(5)
_cell_length_b 10.383(7)
_cell_length_c 10.070(7)
_cell_measurement_reflns_used 2167
_cell_measurement_temperature 293(2)
_cell_measurement_theta_max 27.5011
_cell_measurement_theta_min 2.8228
_cell_volume 854.5(10)
_computing_cell_refinement 'CrystalClear (Rigaku Inc., 2008)'
_computing_data_collection 'CrystalClear (Rigaku Inc., 2008)'
_computing_data_reduction 'CrystalClear (Rigaku Inc., 2008)'
_computing_molecular_graphics 'Bruker SHELXTL'
_computing_publication_material 'Bruker SHELXTL'
_computing_structure_refinement 'SHELXL-97 (Sheldrick, 1997)'
_computing_structure_solution 'SHELXS-97 (Sheldrick, 1990)'
_diffrn_ambient_temperature 293(2)
_diffrn_measured_fraction_theta_full 0.997
_diffrn_measured_fraction_theta_max 0.997
_diffrn_measurement_device_type 'Mercury70 (2x2 bin mode)'
_diffrn_measurement_method '\w scans'
_diffrn_radiation_monochromator graphite
_diffrn_radiation_source 'fine-focus sealed tube'
_diffrn_radiation_type MoK\a
_diffrn_radiation_wavelength 0.71073
_diffrn_reflns_av_R_equivalents 0.0686
_diffrn_reflns_av_sigmaI/netI 0.0545
_diffrn_reflns_limit_h_max 10
_diffrn_reflns_limit_h_min -10
_diffrn_reflns_limit_k_max 13
_diffrn_reflns_limit_k_min -13
_diffrn_reflns_limit_l_max 13
_diffrn_reflns_limit_l_min -13
_diffrn_reflns_number 9241
_diffrn_reflns_theta_full 27.52
_diffrn_reflns_theta_max 27.52
_diffrn_reflns_theta_min 2.49
_exptl_absorpt_coefficient_mu 6.462
_exptl_absorpt_correction_T_max 1.0000
_exptl_absorpt_correction_T_min 0.6451
_exptl_absorpt_correction_type multi-scan
_exptl_absorpt_process_details 'CrystalClear (Rigaku Inc., 2008)'
_exptl_crystal_colour purple
_exptl_crystal_density_diffrn 2.925
_exptl_crystal_density_method 'not measured'
_exptl_crystal_description needle
_exptl_crystal_F_000 716
_exptl_crystal_size_max 0.2000
_exptl_crystal_size_mid 0.0600
_exptl_crystal_size_min 0.0600
_refine_diff_density_max 6.214
_refine_diff_density_min -3.303
_refine_diff_density_rms 0.473
_refine_ls_extinction_method none
_refine_ls_goodness_of_fit_ref 1.265
_refine_ls_hydrogen_treatment mixed
_refine_ls_matrix_type full
_refine_ls_number_parameters 127
_refine_ls_number_reflns 1958
_refine_ls_number_restraints 6
_refine_ls_restrained_S_all 1.263
_refine_ls_R_factor_all 0.0740
_refine_ls_R_factor_gt 0.0688
_refine_ls_shift/su_max 0.009
_refine_ls_shift/su_mean 0.001
_refine_ls_structure_factor_coef Fsqd
_refine_ls_weighting_details 'calc w=1/[\s^2^(Fo^2^)+(0.0005P)^2^+87.5499P] where P=(Fo^2^+2Fc^2^)/3'
_refine_ls_weighting_scheme calc
_refine_ls_wR_factor_gt 0.1881
_refine_ls_wR_factor_ref 0.1905
_reflns_number_gt 1784
_reflns_number_total 1958
_reflns_threshold_expression >2sigma(I)
_cod_data_source_file 6.cif
_cod_data_source_block f1
_cod_depositor_comments
;
The following automatic conversions were performed:

'_exptl_absorpt_correction_type' value 'Multi-scan' changed to
'multi-scan' according to
/home/saulius/struct/COD-crude-data--automatic-downloads/rss-feeds/ACS/lib/dictionaries/cif_core.dic
dictionary named 'cif_core.dic' version 2.4.2 from 2011-04-26.

Automatic conversion script
Id: cif_fix_values 2935 2014-11-11 08:27:57Z andrius 

 Adding full bibliography for 4512398--4512401.cif.
;
_cod_original_cell_volume 854.6(10)
_cod_original_sg_symbol_H-M P2(1)/c
_cod_database_code 4512398

loop_
_symmetry_equiv_pos_as_xyz
'x, y, z'
'-x, y+1/2, -z+1/2'
'-x, -y, -z'
'x, -y-1/2, z-1/2'

loop_
_atom_site_label
_atom_site_type_symbol
_atom_site_fract_x
_atom_site_fract_y
_atom_site_fract_z
_atom_site_U_iso_or_equiv
_atom_site_adp_type
_atom_site_occupancy
_atom_site_symmetry_multiplicity
_atom_site_calc_flag
_atom_site_refinement_flags
Nd1 Nd 0.23276(10) 0.13138(8) 0.11155(8) 0.0082(3) Uani 1 1 d .
P1 P 0.0631(5) 0.1035(4) -0.2126(4) 0.0094(8) Uani 1 1 d .
P2 P 0.4397(4) 0.1113(4) -0.1867(4) 0.0068(7) Uani 1 1 d .
O1 O 0.0685(15) 0.1763(13) -0.0813(12) 0.019(3) Uani 1 1 d .
O2 O -0.0749(14) 0.0058(11) -0.2299(12) 0.016(2) Uani 1 1 d .
O3 O 0.0611(13) 0.1936(11) -0.3316(11) 0.011(2) Uani 1 1 d .
O4 O 0.2509(13) -0.0566(11) -0.0736(10) 0.011(2) Uani 1 1 d .
H1 H 0.3404 -0.0970 -0.0575 0.013 Uiso 1 1 d R
O5 O 0.4553(15) 0.1598(12) -0.0417(11) 0.018(3) Uani 1 1 d .
O6 O 0.5831(14) 0.0260(11) -0.2140(11) 0.014(2) Uani 1 1 d .
O7 O 0.4173(14) 0.2204(11) -0.2863(12) 0.014(2) Uani 1 1 d .
N1 N 0.2748(19) -0.1428(15) -0.5515(14) 0.019(3) Uani 1 1 d .
H7 H 0.2788 -0.1094 -0.6326 0.028 Uiso 1 1 calc R
H8 H 0.1875 -0.1936 -0.5505 0.028 Uiso 1 1 calc R
H6 H 0.3650 -0.1887 -0.5304 0.028 Uiso 1 1 calc R
C1 C 0.2547(18) 0.0095(14) -0.2006(14) 0.007(3) Uani 1 1 d .
C2 C 0.2558(19) -0.0912(15) -0.3118(15) 0.011(3) Uani 1 1 d U
H2 H 0.3492 -0.1475 -0.2925 0.013 Uiso 1 1 calc R
H3 H 0.1579 -0.1436 -0.3106 0.013 Uiso 1 1 calc R
C3 C 0.263(3) -0.0362(17) -0.4522(17) 0.022(4) Uani 1 1 d .
H5 H 0.1659 0.0146 -0.4759 0.027 Uiso 1 1 calc R
H4 H 0.3576 0.0198 -0.4540 0.027 Uiso 1 1 calc R

loop_
_atom_site_aniso_label
_atom_site_aniso_U_11
_atom_site_aniso_U_22
_atom_site_aniso_U_33
_atom_site_aniso_U_23
_atom_site_aniso_U_13
_atom_site_aniso_U_12
Nd1 0.0079(4) 0.0073(4) 0.0096(4) -0.0004(3) 0.0024(3) 0.0005(3)
P1 0.0074(17) 0.0098(18) 0.0110(18) 0.0010(14) 0.0011(14) 0.0014(14)
P2 0.0047(16) 0.0050(17) 0.0108(17) 0.0019(13) 0.0010(13) -0.0005(13)
O1 0.019(6) 0.024(7) 0.015(6) -0.006(5) -0.003(5) 0.013(5)
O2 0.012(6) 0.012(6) 0.025(6) 0.008(5) 0.007(5) -0.003(4)
O3 0.007(5) 0.013(5) 0.012(5) 0.007(4) 0.001(4) 0.001(4)
O4 0.010(5) 0.014(5) 0.010(5) 0.006(4) 0.002(4) 0.009(4)
O5 0.018(6) 0.023(7) 0.012(5) -0.006(5) 0.001(4) -0.002(5)
O6 0.016(6) 0.011(6) 0.013(5) 0.002(4) 0.000(4) 0.005(4)
O7 0.007(5) 0.013(6) 0.022(6) 0.012(5) 0.000(4) -0.005(4)
N1 0.022(8) 0.020(7) 0.015(7) -0.007(6) 0.000(6) 0.006(6)
C1 0.011(7) 0.007(7) 0.004(6) 0.001(5) -0.001(5) -0.001(5)
C2 0.011(5) 0.014(5) 0.008(4) -0.002(4) 0.005(4) 0.002(4)
C3 0.041(12) 0.012(8) 0.015(8) -0.001(6) 0.007(8) 0.004(8)

loop_
_atom_type_symbol
_atom_type_description
_atom_type_scat_dispersion_real
_atom_type_scat_dispersion_imag
_atom_type_scat_source
C C 0.0033 0.0016 'International Tables Vol C Tables 4.2.6.8 and 6.1.1.4'
H H 0.0000 0.0000 'International Tables Vol C Tables 4.2.6.8 and 6.1.1.4'
N N 0.0061 0.0033 'International Tables Vol C Tables 4.2.6.8 and 6.1.1.4'
O O 0.0106 0.0060 'International Tables Vol C Tables 4.2.6.8 and 6.1.1.4'
P P 0.1023 0.0942 'International Tables Vol C Tables 4.2.6.8 and 6.1.1.4'
Nd Nd -0.1943 3.0179 'International Tables Vol C Tables 4.2.6.8 and 6.1.1.4'

loop_
_geom_angle_atom_site_label_1
_geom_angle_atom_site_label_2
_geom_angle_atom_site_label_3
_geom_angle
_geom_angle_site_symmetry_1
_geom_angle_site_symmetry_3
O1 Nd1 O2 104.1(5) . 3
O1 Nd1 O7 123.1(5) . 4_566
O2 Nd1 O7 123.2(4) 3 4_566
O1 Nd1 O6 143.0(4) . 3_655
O2 Nd1 O6 73.7(4) 3 3_655
O7 Nd1 O6 84.2(4) 4_566 3_655
O1 Nd1 O3 74.7(4) . 4_566
O2 Nd1 O3 88.8(4) 3 4_566
O7 Nd1 O3 76.5(4) 4_566 4_566
O6 Nd1 O3 140.8(4) 3_655 4_566
O1 Nd1 O5 82.1(4) . .
O2 Nd1 O5 148.8(4) 3 .
O7 Nd1 O5 73.4(4) 4_566 .
O6 Nd1 O5 83.1(4) 3_655 .
O3 Nd1 O5 122.1(4) 4_566 .
O1 Nd1 O4 68.3(4) . .
O2 Nd1 O4 88.7(4) 3 .
O7 Nd1 O4 134.9(4) 4_566 .
O6 Nd1 O4 74.7(4) 3_655 .
O3 Nd1 O4 141.0(3) 4_566 .
O5 Nd1 O4 64.9(4) . .
O3 P1 O1 112.2(7) . .
O3 P1 O2 111.2(7) . .
O1 P1 O2 113.5(7) . .
O3 P1 C1 109.3(6) . .
O1 P1 C1 104.1(7) . .
O2 P1 C1 106.0(7) . .
O7 P2 O6 111.7(7) . .
O7 P2 O5 112.3(7) . .
O6 P2 O5 111.0(7) . .
O7 P2 C1 109.0(6) . .
O6 P2 C1 107.3(7) . .
O5 P2 C1 105.2(7) . .
P1 O1 Nd1 126.9(7) . .
P1 O2 Nd1 142.5(8) . 3
P1 O3 Nd1 133.4(6) . 4_565
C1 O4 Nd1 105.8(8) . .
P2 O5 Nd1 122.6(7) . .
P2 O6 Nd1 142.2(7) . 3_655
P2 O7 Nd1 145.4(7) . 4_565
O4 C1 C2 108.8(12) . .
O4 C1 P2 106.4(9) . .
C2 C1 P2 113.0(10) . .
O4 C1 P1 103.1(9) . .
C2 C1 P1 111.7(10) . .
P2 C1 P1 113.1(8) . .
C3 C2 C1 115.0(13) . .
N1 C3 C2 110.5(14) . .

loop_
_geom_bond_atom_site_label_1
_geom_bond_atom_site_label_2
_geom_bond_distance
_geom_bond_site_symmetry_2
Nd1 O1 2.316(12) .
Nd1 O2 2.320(11) 3
Nd1 O7 2.336(11) 4_566
Nd1 O6 2.398(11) 3_655
Nd1 O3 2.398(11) 4_566
Nd1 O5 2.505(12) .
Nd1 O4 2.712(11) .
P1 O3 1.519(11) .
P1 O1 1.521(12) .
P1 O2 1.520(12) .
P1 C1 1.845(16) .
P2 O7 1.514(11) .
P2 O6 1.517(12) .
P2 O5 1.539(12) .
P2 C1 1.845(15) .
O2 Nd1 2.320(11) 3
O3 Nd1 2.398(11) 4_565
O4 C1 1.454(17) .
O6 Nd1 2.398(11) 3_655
O7 Nd1 2.336(11) 4_565
N1 C3 1.50(2) .
C1 C2 1.53(2) .
C2 C3 1.53(2) .
